data_6000223
loop_
_publ_author_name
'Serpaggi, F.'
'Ferey, G.'

_publ_section_title
;
 Hybrid open frameworks (MIL-n): synthesis and crystal structure of
 MIL-17-a rare-earth dicarboxylate with a relatively open framework,
 [Pr(H2O)](2)[O2C (CH2)(2)CO2](3) H2O
;
_journal_name_full 'Microporous and Mesoporous Materials'
_journal_page_first 311
_journal_page_last 318
_journal_paper_doi 10.1016/S1387-1811(99)00120-1
_journal_volume 32
_journal_year 1999
_chemical_formula_sum 'C12 H18 O15 Pr2'
_space_group_name_H-M_alt 'C 1 2/c 1'
_cell_angle_alpha 90.000
_cell_angle_beta 121.641
_cell_angle_gamma 90.000
_cell_length_a 20.2586
_cell_length_b 7.9489
_cell_length_c 13.9716
_cell_volume 1915.46
_cod_database_code 6000223

loop_
_atom_site_label
_atom_site_fract_x
_atom_site_fract_y
_atom_site_fract_z
? ? ? ?
